data_2212210
loop_
_publ_author_name
'Takayuki Miyabayashi'
'Takeshi Hara'
'Tsuneaki Yamagata'
'Kazushi Mashima'

_publ_section_title
;Chlorido(6-diphenylphosphino-2-pyridonato-\k^2^<i>P</i>,<i>N</i>)(6-diphenylphosphino-2-hydroxypyridine-\k^2^<i>P</i>,<i>N</i>)hydridoiridium(III)
 chloroform 1.896-solvate
;
_journal_coeditor_code HG2140
_journal_issue 2
_journal_name_full 'Acta Crystallographica Section E'
_journal_page_first m576
_journal_page_last m578
_journal_paper_doi 10.1107/S1600536807002462
_journal_volume 63
_journal_year 2007
_chemical_formula_iupac '[Ir (C17 H13 N O P) Cl H (C17 H14 N O P)] , 1.896C H Cl3'
_chemical_formula_moiety 'C34 H28 Cl Ir N2 O2 P2 , 1.896C H Cl3'
_chemical_formula_structural 'C34 H28 Cl Ir N2 O2 P2 , 1.896C H Cl3'
_chemical_formula_sum 'C35.896 H29.896 Cl6.688 Ir N2 O2 P2'
_chemical_formula_weight 1013.22
_chemical_name_systematic
;
Chlorido(6-diphenylphosphino-2-pyridonato-\k^2^P,N)(6-diphenylphosphino-
2-hydroxypyridine-\k^2^P,N)hydridoiridium(III) chloroform 1.896-solvate
;
_space_group_IT_number 14
_symmetry_cell_setting monoclinic
_symmetry_space_group_name_Hall '-P 2yn'
_symmetry_space_group_name_H-M 'P 1 21/n 1'
_atom_sites_solution_hydrogens geom
_atom_sites_solution_primary direct
_atom_sites_solution_secondary difmap
_cell_angle_alpha 90.00
_cell_angle_beta 94.284(6)
_cell_angle_gamma 90.00
_cell_formula_units_Z 4
_cell_length_a 11.2208(14)
_cell_length_b 14.8301(15)
_cell_length_c 23.188(3)
_cell_measurement_reflns_used 77843
_cell_measurement_temperature 120.0(10)
_cell_measurement_theta_max 30.61
_cell_measurement_theta_min 3.20
_cell_volume 3847.8(8)
_computing_cell_refinement RAPID-AUTO
_computing_data_collection 'RAPID-AUTO (Rigaku, 1998)'
_computing_data_reduction 'TEXSAN (Rigaku/MSC, 2004)'
_computing_molecular_graphics 'ORTEP-3 (Farrugia, 1997)'
_computing_publication_material 'modified SHELXL97'
_computing_structure_refinement 'SHELXL97 (Sheldrick, 1997)'
_computing_structure_solution 'SIR2004 (Burla <i>et al.</i>,  2005)'
_diffrn_ambient_temperature 120.0(10)
_diffrn_detector_area_resol_mean 10.00
_diffrn_measured_fraction_theta_full 0.997
_diffrn_measured_fraction_theta_max 0.997
_diffrn_measurement_device_type 'Rigaku R-AXIS RAPID imaging-plate'
_diffrn_measurement_method \w
_diffrn_radiation_monochromator graphite
_diffrn_radiation_source 'normal-focus sealed tube'
_diffrn_radiation_type MoK\a
_diffrn_radiation_wavelength 0.71075
_diffrn_reflns_av_R_equivalents 0.0373
_diffrn_reflns_av_sigmaI/netI 0.0208
_diffrn_reflns_limit_h_max 16
_diffrn_reflns_limit_h_min -16
_diffrn_reflns_limit_k_max 21
_diffrn_reflns_limit_k_min -21
_diffrn_reflns_limit_l_max 33
_diffrn_reflns_limit_l_min -33
_diffrn_reflns_number 94476
_diffrn_reflns_reduction_process 'Lp corrections applied'
_diffrn_reflns_theta_full 30.50
_diffrn_reflns_theta_max 30.50
_diffrn_reflns_theta_min 3.10
_diffrn_standards_decay_% 0
_diffrn_standards_number 0
_exptl_absorpt_coefficient_mu 4.055
_exptl_absorpt_correction_T_max 0.4810
_exptl_absorpt_correction_T_min 0.2536
_exptl_absorpt_correction_type multi-scan
_exptl_absorpt_process_details '(ABSCOR; Higashi, 1995)'
_exptl_crystal_colour yellow
_exptl_crystal_density_diffrn 1.749
_exptl_crystal_density_method 'not measured'
_exptl_crystal_description prism
_exptl_crystal_F_000 1985
_exptl_crystal_size_max 0.60
_exptl_crystal_size_mid 0.30
_exptl_crystal_size_min 0.20
_refine_diff_density_max 1.632
_refine_diff_density_min -1.059
_refine_ls_extinction_method none
_refine_ls_goodness_of_fit_ref 1.065
_refine_ls_hydrogen_treatment mixed
_refine_ls_matrix_type full
_refine_ls_number_parameters 515
_refine_ls_number_reflns 11703
_refine_ls_number_restraints 30
_refine_ls_restrained_S_all 1.084
_refine_ls_R_factor_all 0.0343
_refine_ls_R_factor_gt 0.0303
_refine_ls_shift/su_max 0.004
_refine_ls_shift/su_mean 0.000
_refine_ls_structure_factor_coef Fsqd
_refine_ls_weighting_details 'calc w = 1/[\s^2^(Fo^2^)+(0.0184P)^2^+12.9527P] where P=(Fo^2^+2Fc^2^)/3'
_refine_ls_weighting_scheme calc
_refine_ls_wR_factor_gt 0.0649
_refine_ls_wR_factor_ref 0.0664
_reflns_number_gt 10697
_reflns_number_total 11703
_reflns_threshold_expression I>2\s(I)
_cod_data_source_file hg2140.cif
_cod_data_source_block I
_cod_original_sg_symbol_H-M 'P 21/n'
_cod_database_code 2212210
_cod_database_fobs_code 2212210

loop_
_symmetry_equiv_pos_as_xyz
'x, y, z'
'-x+1/2, y+1/2, -z+1/2'
'-x, -y, -z'
'x-1/2, -y-1/2, z-1/2'

loop_
_atom_site_type_symbol
_atom_site_label
_atom_site_fract_x
_atom_site_fract_y
_atom_site_fract_z
_atom_site_U_iso_or_equiv
_atom_site_adp_type
_atom_site_calc_flag
_atom_site_refinement_flags
_atom_site_occupancy
_atom_site_disorder_assembly
_atom_site_disorder_group
Ir Ir 0.501290(8) 0.754067(6) 0.328727(4) 0.01315(3) Uani d . 1 . .
H H0A 0.597(4) 0.717(3) 0.3771(17) 0.016 Uiso d P 0.88 A 1
Cl Cl1A 0.36580(6) 0.79608(4) 0.24471(3) 0.01407(12) Uani d P 0.88 B 1
H H0B 0.4034 0.7905 0.2787 0.017 Uiso d P 0.12 C 2
Cl Cl1B 0.6662(6) 0.7079(5) 0.3944(3) 0.0300(13) Uani d P 0.12 B 2
P P1 0.58044(6) 0.89325(5) 0.33549(3) 0.01550(12) Uani d . 1 B .
P P2 0.36717(6) 0.73192(4) 0.39479(3) 0.01400(12) Uani d . 1 B .
O O1 0.6774(2) 0.63415(15) 0.22684(11) 0.0284(5) Uani d . 1 B .
O O2 0.5092(2) 0.54409(14) 0.24884(10) 0.0242(4) Uani d . 1 B .
H H1 0.577(3) 0.596(3) 0.2442(17) 0.029 Uiso d . 1 . .
N N1 0.6488(2) 0.76839(16) 0.27421(10) 0.0175(4) Uani d . 1 B .
N N2 0.4265(2) 0.61982(15) 0.32267(10) 0.0161(4) Uani d . 1 B .
C C1 0.6879(2) 0.85489(19) 0.28633(12) 0.0185(5) Uani d . 1 . .
C C2 0.7875(3) 0.8918(2) 0.26597(14) 0.0256(6) Uani d . 1 B .
H H2 0.8119 0.9517 0.2754 0.031 Uiso calc R 1 . .
C C3 0.8529(3) 0.8364(2) 0.23001(16) 0.0323(7) Uani d . 1 . .
H H3 0.9232 0.8589 0.2146 0.039 Uiso calc R 1 B .
C C4 0.8155(3) 0.7511(2) 0.21739(15) 0.0291(7) Uani d . 1 B .
H H4 0.8600 0.7146 0.1931 0.035 Uiso calc R 1 . .
C C5 0.7108(3) 0.7153(2) 0.23996(13) 0.0218(5) Uani d . 1 . .
C C6 0.5036(2) 0.99170(18) 0.30469(13) 0.0184(5) Uani d . 1 . .
C C7 0.4154(3) 1.0314(2) 0.33558(15) 0.0276(6) Uani d . 1 B .
H H7 0.3976 1.0073 0.3719 0.033 Uiso calc R 1 . .
C C8 0.3537(3) 1.1064(2) 0.31297(17) 0.0329(7) Uani d . 1 . .
H H8 0.2932 1.1332 0.3339 0.040 Uiso calc R 1 B .
C C9 0.3796(3) 1.1421(2) 0.26065(16) 0.0300(7) Uani d . 1 B .
H H9 0.3374 1.1934 0.2455 0.036 Uiso calc R 1 . .
C C10 0.4671(3) 1.1029(2) 0.23031(16) 0.0338(7) Uani d . 1 . .
H H10 0.4857 1.1279 0.1943 0.041 Uiso calc R 1 B .
C C11 0.5284(3) 1.0271(2) 0.25186(14) 0.0274(6) Uani d . 1 B .
H H11 0.5874 0.9998 0.2302 0.033 Uiso calc R 1 . .
C C12 0.6598(2) 0.93401(19) 0.40098(12) 0.0189(5) Uani d . 1 . .
C C13 0.6587(3) 0.8844(2) 0.45180(14) 0.0315(7) Uani d . 1 B .
H H13 0.6157 0.8293 0.4522 0.038 Uiso calc R 1 . .
C C14 0.7203(4) 0.9155(3) 0.50196(16) 0.0403(9) Uani d . 1 . .
H H14 0.7189 0.8819 0.5367 0.048 Uiso calc R 1 B .
C C15 0.7840(3) 0.9957(3) 0.50148(15) 0.0334(7) Uani d . 1 B .
H H15 0.8258 1.0171 0.5359 0.040 Uiso calc R 1 . .
C C16 0.7864(3) 1.0442(2) 0.45091(15) 0.0263(6) Uani d . 1 . .
H H16 0.8311 1.0986 0.4506 0.032 Uiso calc R 1 B .
C C17 0.7247(3) 1.01481(19) 0.40049(14) 0.0219(5) Uani d . 1 B .
H H17 0.7263 1.0490 0.3659 0.026 Uiso calc R 1 . .
C C18 0.3450(2) 0.62035(17) 0.36379(11) 0.0166(5) Uani d . 1 . .
C C19 0.2665(3) 0.55191(19) 0.37178(13) 0.0214(5) Uani d . 1 B .
H H19 0.2111 0.5550 0.4008 0.026 Uiso calc R 1 . .
C C20 0.2712(3) 0.47656(19) 0.33508(13) 0.0222(6) Uani d . 1 . .
H H20 0.2180 0.4274 0.3387 0.027 Uiso calc R 1 B .
C C21 0.3529(3) 0.47450(18) 0.29415(13) 0.0204(5) Uani d . 1 B .
H H21 0.3561 0.4234 0.2697 0.025 Uiso calc R 1 . .
C C22 0.4333(2) 0.54768(18) 0.28752(12) 0.0180(5) Uani d . 1 . .
C C23 0.2233(2) 0.78598(18) 0.39740(12) 0.0163(5) Uani d . 1 . .
C C24 0.1440(3) 0.7581(2) 0.43755(14) 0.0255(6) Uani d . 1 B .
H H24 0.1671 0.7125 0.4649 0.031 Uiso calc R 1 . .
C C25 0.0319(3) 0.7969(3) 0.43743(16) 0.0323(7) Uani d . 1 . .
H H25 -0.0217 0.7781 0.4649 0.039 Uiso calc R 1 B .
C C26 -0.0025(3) 0.8631(2) 0.39726(14) 0.0294(7) Uani d . 1 B .
H H26 -0.0800 0.8891 0.3971 0.035 Uiso calc R 1 . .
C C27 0.0753(3) 0.8915(2) 0.35760(13) 0.0238(6) Uani d . 1 . .
H H27 0.0514 0.9370 0.3303 0.029 Uiso calc R 1 B .
C C28 0.1892(2) 0.85332(19) 0.35750(12) 0.0186(5) Uani d . 1 B .
H H28 0.2430 0.8731 0.3304 0.022 Uiso calc R 1 . .
C C29 0.4230(2) 0.71780(18) 0.46961(12) 0.0173(5) Uani d . 1 . .
C C30 0.4061(3) 0.7851(2) 0.50994(13) 0.0239(6) Uani d . 1 B .
H H30 0.3590 0.8365 0.4991 0.029 Uiso calc R 1 . .
C C31 0.4580(3) 0.7776(3) 0.56625(14) 0.0319(7) Uani d . 1 . .
H H31 0.4462 0.8237 0.5937 0.038 Uiso calc R 1 B .
C C32 0.5265(4) 0.7034(3) 0.58219(15) 0.0365(8) Uani d . 1 B .
H H32 0.5603 0.6976 0.6208 0.044 Uiso calc R 1 . .
C C33 0.5463(3) 0.6366(2) 0.54152(16) 0.0354(8) Uani d . 1 . .
H H33 0.5952 0.5862 0.5523 0.042 Uiso calc R 1 B .
C C34 0.4948(3) 0.6437(2) 0.48556(14) 0.0266(6) Uani d . 1 B .
H H34 0.5083 0.5981 0.4580 0.032 Uiso calc R 1 . .
C C35 0.9721(4) 0.7541(3) 0.61695(17) 0.0489(11) Uani d . 1 . .
H H35 0.9651 0.7348 0.6579 0.059 Uiso calc R 1 . .
Cl Cl2 0.85909(15) 0.69997(11) 0.57269(6) 0.0755(5) Uani d . 1 . .
Cl Cl3 1.11432(12) 0.72357(9) 0.59656(5) 0.0553(3) Uani d . 1 . .
Cl Cl4 0.95374(10) 0.87169(9) 0.61270(5) 0.0516(3) Uani d . 1 . .
C C36 0.8238(12) 0.5124(11) 0.4116(7) 0.002(3) Uiso d PD 0.14 D 3
H H36 0.8901 0.4744 0.3984 0.002 Uiso calc PR 0.14 D 3
Cl Cl5 0.7695(8) 0.4702(6) 0.4778(4) 0.0210(14) Uiso d PD 0.14 D 3
Cl Cl6 0.6959(9) 0.5128(7) 0.3599(4) 0.045(2) Uiso d PD 0.14 D 3
Cl Cl7 0.8642(12) 0.6292(8) 0.4163(5) 0.078(3) Uiso d PD 0.14 D 3
C C37 0.8247(12) 0.4964(11) 0.4033(7) 0.028(5) Uiso d PD 0.24 E 4
H H37 0.8384 0.4477 0.3747 0.034 Uiso calc PR 0.24 E 4
Cl Cl8 0.7351(6) 0.4603(4) 0.4622(3) 0.0335(10) Uiso d PD 0.24 E 4
Cl Cl9 0.9594(5) 0.5301(4) 0.4466(3) 0.0555(12) Uiso d PD 0.24 E 4
Cl Cl10 0.7692(6) 0.5975(5) 0.3715(3) 0.0699(18) Uiso d PD 0.24 E 4
C C38 0.7865(18) 0.5546(17) 0.4202(8) 0.049(8) Uiso d PD 0.15 F 5
H H38 0.7471 0.6151 0.4204 0.059 Uiso calc PR 0.15 F 5
Cl Cl11 0.7288(8) 0.4874(7) 0.3594(3) 0.052(2) Uiso d PD 0.15 F 5
Cl Cl12 0.9456(8) 0.5648(8) 0.4254(4) 0.058(2) Uiso d PD 0.15 F 5
Cl Cl13 0.7644(11) 0.4941(8) 0.4840(4) 0.039(2) Uiso d PD 0.15 F 5
C C39 0.826(2) 0.5070(19) 0.4133(9) 0.09(2) Uiso d PD 0.16 G 6
H H39 0.8771 0.4546 0.4045 0.104 Uiso calc PR 0.16 G 6
Cl Cl14 0.9119(7) 0.6062(5) 0.4232(3) 0.0410(13) Uiso d PD 0.16 G 6
Cl Cl15 0.7422(9) 0.4834(9) 0.4745(4) 0.033(2) Uiso d PD 0.16 G 6
Cl Cl16 0.7222(6) 0.5304(6) 0.3545(2) 0.0244(11) Uiso d PD 0.16 G 6
C C40 0.8108(15) 0.5425(17) 0.4282(10) 0.087(13) Uiso d PD 0.21 H 7
H H40 0.8024 0.5938 0.4556 0.105 Uiso calc PR 0.21 H 7
Cl Cl17 0.9635(6) 0.5161(5) 0.4189(3) 0.0615(16) Uiso d PD 0.21 H 7
Cl Cl18 0.7150(6) 0.4502(5) 0.4425(3) 0.0538(17) Uiso d PD 0.21 H 7
Cl Cl19 0.7464(6) 0.5668(6) 0.3575(3) 0.0458(12) Uiso d PD 0.21 H 7

loop_
_atom_site_aniso_label
_atom_site_aniso_U_11
_atom_site_aniso_U_22
_atom_site_aniso_U_33
_atom_site_aniso_U_12
_atom_site_aniso_U_13
_atom_site_aniso_U_23
Ir 0.01331(5) 0.01218(5) 0.01417(5) 0.00134(3) 0.00234(3) -0.00184(3)
Cl1A 0.0129(3) 0.0147(3) 0.0147(3) 0.0016(2) 0.0017(2) 0.0003(2)
Cl1B 0.022(3) 0.041(4) 0.027(3) 0.001(2) 0.000(2) 0.010(3)
P1 0.0142(3) 0.0148(3) 0.0176(3) 0.0001(2) 0.0024(2) -0.0027(2)
P2 0.0146(3) 0.0139(3) 0.0137(3) 0.0013(2) 0.0023(2) -0.0002(2)
O1 0.0251(11) 0.0234(11) 0.0380(13) -0.0015(8) 0.0117(9) -0.0122(9)
O2 0.0251(11) 0.0207(10) 0.0280(11) -0.0023(8) 0.0100(9) -0.0089(8)
N1 0.0134(10) 0.0196(11) 0.0199(11) 0.0001(8) 0.0039(8) -0.0035(8)
N2 0.0159(10) 0.0140(10) 0.0181(10) 0.0017(8) 0.0007(8) -0.0006(8)
C1 0.0162(12) 0.0188(12) 0.0207(13) -0.0002(9) 0.0035(10) -0.0047(10)
C2 0.0205(14) 0.0266(14) 0.0306(16) -0.0062(11) 0.0082(12) -0.0085(12)
C3 0.0189(14) 0.0381(18) 0.0421(19) -0.0080(13) 0.0167(13) -0.0117(15)
C4 0.0205(14) 0.0336(17) 0.0348(17) -0.0008(12) 0.0129(12) -0.0108(13)
C5 0.0171(12) 0.0227(13) 0.0264(14) 0.0013(10) 0.0056(11) -0.0070(11)
C6 0.0160(12) 0.0146(11) 0.0241(13) -0.0005(9) -0.0012(10) -0.0039(10)
C7 0.0253(15) 0.0257(15) 0.0325(16) 0.0072(12) 0.0074(13) -0.0009(12)
C8 0.0252(16) 0.0284(16) 0.045(2) 0.0103(12) 0.0011(14) -0.0062(14)
C9 0.0262(15) 0.0216(14) 0.0404(18) 0.0031(11) -0.0096(13) -0.0006(13)
C10 0.0360(18) 0.0298(16) 0.0350(18) 0.0042(14) -0.0005(14) 0.0092(14)
C11 0.0270(15) 0.0269(15) 0.0287(16) 0.0041(12) 0.0042(12) 0.0025(12)
C12 0.0143(12) 0.0202(12) 0.0222(13) -0.0001(9) 0.0011(10) -0.0064(10)
C13 0.0331(17) 0.0368(18) 0.0239(15) -0.0155(14) -0.0019(13) -0.0001(13)
C14 0.051(2) 0.047(2) 0.0222(16) -0.0165(18) -0.0055(15) -0.0002(15)
C15 0.0352(18) 0.0367(18) 0.0274(16) -0.0062(14) -0.0038(14) -0.0101(13)
C16 0.0227(14) 0.0233(14) 0.0327(16) -0.0034(11) 0.0010(12) -0.0111(12)
C17 0.0222(13) 0.0176(12) 0.0259(14) 0.0005(10) 0.0015(11) -0.0058(10)
C18 0.0194(12) 0.0145(11) 0.0156(12) 0.0013(9) -0.0001(9) 0.0005(9)
C19 0.0241(14) 0.0205(13) 0.0197(13) -0.0031(10) 0.0025(11) 0.0008(10)
C20 0.0254(14) 0.0188(12) 0.0221(13) -0.0060(10) -0.0010(11) 0.0009(10)
C21 0.0251(14) 0.0136(11) 0.0222(13) -0.0017(10) -0.0015(11) -0.0032(10)
C22 0.0196(12) 0.0145(11) 0.0198(12) 0.0020(9) 0.0000(10) -0.0027(9)
C23 0.0153(11) 0.0170(11) 0.0167(12) 0.0016(9) 0.0022(9) 0.0000(9)
C24 0.0201(13) 0.0311(15) 0.0261(14) 0.0039(11) 0.0061(11) 0.0092(12)
C25 0.0220(15) 0.0440(19) 0.0324(17) 0.0054(13) 0.0117(13) 0.0098(14)
C26 0.0196(14) 0.0404(18) 0.0284(16) 0.0117(13) 0.0035(12) 0.0009(13)
C27 0.0245(14) 0.0257(14) 0.0212(13) 0.0093(11) 0.0015(11) 0.0024(11)
C28 0.0184(12) 0.0209(12) 0.0168(12) 0.0040(10) 0.0033(10) 0.0001(10)
C29 0.0179(12) 0.0183(12) 0.0158(12) -0.0007(9) 0.0017(9) -0.0001(9)
C30 0.0284(15) 0.0269(14) 0.0167(13) 0.0068(11) 0.0031(11) -0.0020(11)
C31 0.0382(18) 0.0403(18) 0.0171(14) 0.0070(15) 0.0011(13) -0.0058(13)
C32 0.043(2) 0.044(2) 0.0212(15) 0.0040(16) -0.0070(14) 0.0038(14)
C33 0.041(2) 0.0326(17) 0.0309(17) 0.0078(15) -0.0114(15) 0.0041(14)
C34 0.0308(16) 0.0224(14) 0.0259(15) 0.0044(12) -0.0034(12) 0.0003(11)
C35 0.055(3) 0.068(3) 0.0248(17) -0.015(2) 0.0121(17) 0.0065(18)
Cl2 0.0885(10) 0.0834(10) 0.0537(7) -0.0499(8) -0.0010(7) 0.0159(7)
Cl3 0.0713(8) 0.0548(6) 0.0418(6) 0.0104(6) 0.0171(5) 0.0003(5)
Cl4 0.0367(5) 0.0672(7) 0.0513(6) 0.0006(5) 0.0048(4) -0.0121(5)

loop_
_atom_type_symbol
_atom_type_description
_atom_type_scat_dispersion_real
_atom_type_scat_dispersion_imag
_atom_type_scat_source
C C 0.0033 0.0016 'International Tables Vol C Tables 4.2.6.8 and 6.1.1.4'
H H 0.0000 0.0000 'International Tables Vol C Tables 4.2.6.8 and 6.1.1.4'
Cl Cl 0.1484 0.1585 'International Tables Vol C Tables 4.2.6.8 and 6.1.1.4'
Ir Ir -1.4442 7.9887 'International Tables Vol C Tables 4.2.6.8 and 6.1.1.4'
N N 0.0061 0.0033 'International Tables Vol C Tables 4.2.6.8 and 6.1.1.4'
O O 0.0106 0.0060 'International Tables Vol C Tables 4.2.6.8 and 6.1.1.4'
P P 0.1023 0.0942 'International Tables Vol C Tables 4.2.6.8 and 6.1.1.4'

loop_
_geom_angle_atom_site_label_1
_geom_angle_atom_site_label_2
_geom_angle_atom_site_label_3
_geom_angle
_geom_angle_publ_flag
N2 Ir N1 111.23(9) yes
N2 Ir P1 179.50(7) yes
N1 Ir P1 68.63(6) yes
N2 Ir P2 68.51(6) yes
N1 Ir P2 172.01(7) yes
P1 Ir P2 111.55(2) yes
N2 Ir Cl1B 93.16(18) ?
N1 Ir Cl1B 79.21(17) ?
P1 Ir Cl1B 86.34(17) ?
P2 Ir Cl1B 92.81(15) ?
N2 Ir Cl1A 88.17(6) yes
N1 Ir Cl1A 88.10(7) yes
P1 Ir Cl1A 92.31(2) yes
P2 Ir Cl1A 99.84(3) yes
N2 Ir H0A 88.0(14) ?
N1 Ir H0A 86.5(14) ?
P1 Ir H0A 91.5(14) ?
P2 Ir H0A 85.5(14) ?
Cl1A Ir H0A 171.8(14) ?
N2 Ir H0B 91.23(6) ?
N1 Ir H0B 93.19(7) ?
P1 Ir H0B 89.255(19) ?
P2 Ir H0B 94.80(2) ?
Cl1B Ir H0B 172.20(15) ?
C12 P1 C1 108.93(13) ?
C12 P1 C6 104.58(13) ?
C1 P1 C6 108.91(13) ?
C12 P1 Ir 122.23(10) ?
C1 P1 Ir 86.89(9) ?
C6 P1 Ir 122.52(9) ?
C23 P2 C29 105.36(13) ?
C23 P2 C18 108.75(13) ?
C29 P2 C18 107.54(12) ?
C23 P2 Ir 127.04(9) ?
C29 P2 Ir 117.89(9) ?
C18 P2 Ir 86.69(9) ?
C5 O1 H1 123.9(17) ?
C22 O2 H1 123(2) ?
C5 N1 C1 119.5(2) ?
C5 N1 Ir 137.5(2) ?
C1 N1 Ir 102.59(17) ?
C22 N2 C18 119.7(2) ?
C22 N2 Ir 136.91(19) ?
C18 N2 Ir 103.04(16) ?
C2 C1 N1 124.1(3) ?
C2 C1 P1 134.0(2) ?
N1 C1 P1 101.76(18) ?
C1 C2 C3 116.5(3) ?
C1 C2 H2 121.7 ?
C3 C2 H2 121.7 ?
C4 C3 C2 120.2(3) ?
C4 C3 H3 119.9 ?
C2 C3 H3 119.9 ?
C3 C4 C5 121.2(3) ?
C3 C4 H4 119.4 ?
C5 C4 H4 119.4 ?
O1 C5 N1 122.0(3) ?
O1 C5 C4 119.6(3) ?
N1 C5 C4 118.4(3) ?
C11 C6 C7 119.6(3) ?
C11 C6 P1 122.3(2) ?
C7 C6 P1 118.2(2) ?
C8 C7 C6 119.7(3) ?
C8 C7 H7 120.1 ?
C6 C7 H7 120.1 ?
C9 C8 C7 120.5(3) ?
C9 C8 H8 119.7 ?
C7 C8 H8 119.7 ?
C8 C9 C10 119.6(3) ?
C8 C9 H9 120.2 ?
C10 C9 H9 120.2 ?
C9 C10 C11 120.6(3) ?
C9 C10 H10 119.7 ?
C11 C10 H10 119.7 ?
C6 C11 C10 119.9(3) ?
C6 C11 H11 120.0 ?
C10 C11 H11 120.0 ?
C13 C12 C17 119.8(3) ?
C13 C12 P1 120.0(2) ?
C17 C12 P1 120.2(2) ?
C14 C13 C12 120.0(3) ?
C14 C13 H13 120.0 ?
C12 C13 H13 120.0 ?
C13 C14 C15 120.2(3) ?
C13 C14 H14 119.9 ?
C15 C14 H14 119.9 ?
C16 C15 C14 119.8(3) ?
C16 C15 H15 120.1 ?
C14 C15 H15 120.1 ?
C15 C16 C17 121.0(3) ?
C15 C16 H16 119.5 ?
C17 C16 H16 119.5 ?
C16 C17 C12 119.3(3) ?
C16 C17 H17 120.4 ?
C12 C17 H17 120.4 ?
C19 C18 N2 124.2(3) ?
C19 C18 P2 134.0(2) ?
N2 C18 P2 101.66(18) ?
C18 C19 C20 117.0(3) ?
C18 C19 H19 121.5 ?
C20 C19 H19 121.5 ?
C21 C20 C19 119.7(3) ?
C21 C20 H20 120.2 ?
C19 C20 H20 120.2 ?
C20 C21 C22 121.3(3) ?
C20 C21 H21 119.4 ?
C22 C21 H21 119.4 ?
O2 C22 N2 121.6(3) ?
O2 C22 C21 120.1(2) ?
N2 C22 C21 118.2(3) ?
C28 C23 C24 119.8(3) ?
C28 C23 P2 119.8(2) ?
C24 C23 P2 120.4(2) ?
C25 C24 C23 120.0(3) ?
C25 C24 H24 120.0 ?
C23 C24 H24 120.0 ?
C24 C25 C26 120.2(3) ?
C24 C25 H25 119.9 ?
C26 C25 H25 119.9 ?
C27 C26 C25 120.3(3) ?
C27 C26 H26 119.8 ?
C25 C26 H26 119.8 ?
C26 C27 C28 120.1(3) ?
C26 C27 H27 119.9 ?
C28 C27 H27 119.9 ?
C23 C28 C27 119.6(3) ?
C23 C28 H28 120.2 ?
C27 C28 H28 120.2 ?
C30 C29 C34 119.5(3) ?
C30 C29 P2 120.4(2) ?
C34 C29 P2 119.7(2) ?
C29 C30 C31 120.2(3) ?
C29 C30 H30 119.9 ?
C31 C30 H30 119.9 ?
C32 C31 C30 120.1(3) ?
C32 C31 H31 119.9 ?
C30 C31 H31 119.9 ?
C31 C32 C33 119.9(3) ?
C31 C32 H32 120.0 ?
C33 C32 H32 120.0 ?
C34 C33 C32 120.2(3) ?
C34 C33 H33 119.9 ?
C32 C33 H33 119.9 ?
C33 C34 C29 120.0(3) ?
C33 C34 H34 120.0 ?
C29 C34 H34 120.0 ?
Cl3 C35 Cl4 110.2(2) ?
Cl3 C35 Cl2 110.7(3) ?
Cl4 C35 Cl2 110.1(3) ?
Cl3 C35 H35 108.6 ?
Cl4 C35 H35 108.6 ?
Cl2 C35 H35 108.6 ?
Cl7 C36 Cl6 102.9(9) ?
Cl7 C36 Cl5 112.5(11) ?
Cl6 C36 Cl5 105.4(8) ?
Cl7 C36 H36 111.8 ?
Cl6 C36 H36 111.8 ?
Cl5 C36 H36 111.8 ?
Cl10 C37 Cl9 104.5(9) ?
Cl10 C37 Cl8 111.3(9) ?
Cl9 C37 Cl8 98.6(8) ?
Cl10 C37 H37 113.7 ?
Cl9 C37 H37 113.7 ?
Cl8 C37 H37 113.7 ?
Cl13 C38 Cl12 100.9(11) ?
Cl13 C38 Cl11 108.0(12) ?
Cl12 C38 Cl11 113.4(13) ?
Cl13 C38 H38 111.4 ?
Cl12 C38 H38 111.4 ?
Cl11 C38 H38 111.4 ?
Cl16 C39 Cl14 105.1(13) ?
Cl16 C39 Cl15 107.4(13) ?
Cl14 C39 Cl15 111.9(14) ?
Cl16 C39 H39 110.7 ?
Cl14 C39 H39 110.7 ?
Cl15 C39 H39 110.7 ?
Cl19 C40 Cl18 96.7(10) ?
Cl19 C40 Cl17 105.0(12) ?
Cl18 C40 Cl17 116.8(14) ?
Cl19 C40 H40 112.3 ?
Cl18 C40 H40 112.3 ?
Cl17 C40 H40 112.3 ?

loop_
_geom_bond_atom_site_label_1
_geom_bond_atom_site_label_2
_geom_bond_distance
_geom_bond_publ_flag
Ir N2 2.161(2) yes
Ir N1 2.167(2) yes
Ir P1 2.2479(7) yes
Ir P2 2.2503(7) yes
Ir Cl1B 2.407(7) ?
Ir Cl1A 2.4602(7) yes
Ir H0A 1.60(4) ?
Ir H0B 1.62921(17) ?
P1 C12 1.806(3) ?
P1 C1 1.812(3) ?
P1 C6 1.815(3) ?
P2 C23 1.808(3) ?
P2 C29 1.812(3) ?
P2 C18 1.814(3) ?
O1 C5 1.290(4) ?
O1 H1 1.35(4) ?
O2 C22 1.284(3) ?
O2 H1 1.09(4) ?
N1 C5 1.348(3) ?
N1 C1 1.378(3) ?
N2 C22 1.350(3) ?
N2 C18 1.370(3) ?
C1 C2 1.361(4) ?
C2 C3 1.415(4) ?
C2 H2 0.9500 ?
C3 C4 1.358(5) ?
C3 H3 0.9500 ?
C4 C5 1.424(4) ?
C4 H4 0.9500 ?
C6 C11 1.380(4) ?
C6 C7 1.394(4) ?
C7 C8 1.392(4) ?
C7 H7 0.9500 ?
C8 C9 1.374(5) ?
C8 H8 0.9500 ?
C9 C10 1.378(5) ?
C9 H9 0.9500 ?
C10 C11 1.391(4) ?
C10 H10 0.9500 ?
C11 H11 0.9500 ?
C12 C13 1.390(4) ?
C12 C17 1.403(4) ?
C13 C14 1.387(5) ?
C13 H13 0.9500 ?
C14 C15 1.388(5) ?
C14 H14 0.9500 ?
C15 C16 1.377(5) ?
C15 H15 0.9500 ?
C16 C17 1.384(4) ?
C16 H16 0.9500 ?
C17 H17 0.9500 ?
C18 C19 1.366(4) ?
C19 C20 1.408(4) ?
C19 H19 0.9500 ?
C20 C21 1.368(4) ?
C20 H20 0.9500 ?
C21 C22 1.427(4) ?
C21 H21 0.9500 ?
C23 C28 1.395(4) ?
C23 C24 1.398(4) ?
C24 C25 1.383(4) ?
C24 H24 0.9500 ?
C25 C26 1.389(5) ?
C25 H25 0.9500 ?
C26 C27 1.380(4) ?
C26 H26 0.9500 ?
C27 C28 1.398(4) ?
C27 H27 0.9500 ?
C28 H28 0.9500 ?
C29 C30 1.391(4) ?
C29 C34 1.396(4) ?
C30 C31 1.394(4) ?
C30 H30 0.9500 ?
C31 C32 1.376(5) ?
C31 H31 0.9500 ?
C32 C33 1.396(5) ?
C32 H32 0.9500 ?
C33 C34 1.384(5) ?
C33 H33 0.9500 ?
C34 H34 0.9500 ?
C35 Cl3 1.758(5) ?
C35 Cl4 1.758(5) ?
C35 Cl2 1.763(5) ?
C35 H35 1.0000 ?
C36 Cl7 1.792(15) ?
C36 Cl6 1.801(14) ?
C36 Cl5 1.805(14) ?
C36 H36 1.0000 ?
C37 Cl10 1.764(14) ?
C37 Cl9 1.820(15) ?
C37 Cl8 1.835(14) ?
C37 H37 1.0000 ?
C38 Cl13 1.762(18) ?
C38 Cl12 1.787(18) ?
C38 Cl11 1.808(18) ?
C38 H38 1.0000 ?
C39 Cl16 1.76(2) ?
C39 Cl14 1.77(2) ?
C39 Cl15 1.79(2) ?
C39 H39 1.0000 ?
C40 Cl19 1.779(19) ?
C40 Cl18 1.786(19) ?
C40 Cl17 1.788(19) ?
C40 H40 1.0000 ?

loop_
_geom_hbond_atom_site_label_D
_geom_hbond_atom_site_label_H
_geom_hbond_atom_site_label_A
_geom_hbond_distance_DH
_geom_hbond_distance_HA
_geom_hbond_distance_DA
_geom_hbond_angle_DHA
O2 H1 O1 1.09(4) 1.35(4) 2.398(3) 158(4)
C28 H28 Cl1A 0.95 2.75 3.502(3) 136.6

loop_
_geom_torsion_atom_site_label_1
_geom_torsion_atom_site_label_2
_geom_torsion_atom_site_label_3
_geom_torsion_atom_site_label_4
_geom_torsion
N2 Ir P1 C12 -39(8)
N1 Ir P1 C12 -112.53(13)
P2 Ir P1 C12 58.89(11)
Cl1B Ir P1 C12 -32.70(19)
Cl1A Ir P1 C12 160.41(11)
N2 Ir P1 C1 72(8)
N1 Ir P1 C1 -2.05(12)
P2 Ir P1 C1 169.36(9)
Cl1B Ir P1 C1 77.78(19)
Cl1A Ir P1 C1 -89.11(10)
N2 Ir P1 C6 -18E1(10)
N1 Ir P1 C6 108.45(14)
P2 Ir P1 C6 -80.13(12)
Cl1B Ir P1 C6 -171.7(2)
Cl1A Ir P1 C6 21.40(12)
N2 Ir P2 C23 -112.83(13)
N1 Ir P2 C23 157.5(5)
P1 Ir P2 C23 67.70(12)
Cl1B Ir P2 C23 154.9(2)
Cl1A Ir P2 C23 -28.75(12)
N2 Ir P2 C29 106.37(12)
N1 Ir P2 C29 16.7(5)
P1 Ir P2 C29 -73.10(11)
Cl1B Ir P2 C29 14.1(2)
Cl1A Ir P2 C29 -169.55(10)
N2 Ir P2 C18 -1.75(11)
N1 Ir P2 C18 -91.5(5)
P1 Ir P2 C18 178.78(9)
Cl1B Ir P2 C18 -94.0(2)
Cl1A Ir P2 C18 82.33(9)
N2 Ir N1 C5 -4.5(3)
P1 Ir N1 C5 175.0(3)
P2 Ir N1 C5 82.1(6)
Cl1B Ir N1 C5 84.7(3)
Cl1A Ir N1 C5 -91.8(3)
N2 Ir N1 C1 -176.72(17)
P1 Ir N1 C1 2.76(16)
P2 Ir N1 C1 -90.1(5)
Cl1B Ir N1 C1 -87.5(2)
Cl1A Ir N1 C1 95.98(17)
N1 Ir N2 C22 -13.8(3)
P1 Ir N2 C22 -88(8)
P2 Ir N2 C22 174.7(3)
Cl1B Ir N2 C22 -93.5(3)
Cl1A Ir N2 C22 73.4(3)
N1 Ir N2 C18 173.80(16)
P1 Ir N2 C18 100(8)
P2 Ir N2 C18 2.37(15)
Cl1B Ir N2 C18 94.2(2)
Cl1A Ir N2 C18 -98.95(16)
C5 N1 C1 C2 -0.3(5)
Ir N1 C1 C2 173.7(3)
C5 N1 C1 P1 -177.2(2)
Ir N1 C1 P1 -3.26(18)
C12 P1 C1 C2 -50.3(4)
C6 P1 C1 C2 63.2(4)
Ir P1 C1 C2 -173.4(3)
C12 P1 C1 N1 126.17(19)
C6 P1 C1 N1 -120.33(19)
Ir P1 C1 N1 3.07(17)
N1 C1 C2 C3 0.3(5)
P1 C1 C2 C3 176.1(3)
C1 C2 C3 C4 0.0(5)
C2 C3 C4 C5 -0.2(6)
C1 N1 C5 O1 -179.4(3)
Ir N1 C5 O1 9.4(5)
C1 N1 C5 C4 0.0(4)
Ir N1 C5 C4 -171.2(2)
C3 C4 C5 O1 179.6(3)
C3 C4 C5 N1 0.2(5)
C12 P1 C6 C11 116.5(3)
C1 P1 C6 C11 0.2(3)
Ir P1 C6 C11 -98.5(3)
C12 P1 C6 C7 -64.5(3)
C1 P1 C6 C7 179.2(2)
Ir P1 C6 C7 80.6(3)
C11 C6 C7 C8 -0.2(5)
P1 C6 C7 C8 -179.3(3)
C6 C7 C8 C9 -0.5(5)
C7 C8 C9 C10 0.2(5)
C8 C9 C10 C11 0.7(5)
C7 C6 C11 C10 1.1(5)
P1 C6 C11 C10 -179.8(3)
C9 C10 C11 C6 -1.4(5)
C1 P1 C12 C13 -108.0(3)
C6 P1 C12 C13 135.7(3)
Ir P1 C12 C13 -9.5(3)
C1 P1 C12 C17 70.7(3)
C6 P1 C12 C17 -45.6(3)
Ir P1 C12 C17 169.23(18)
C17 C12 C13 C14 0.9(5)
P1 C12 C13 C14 179.6(3)
C12 C13 C14 C15 -0.5(6)
C13 C14 C15 C16 -0.4(6)
C14 C15 C16 C17 0.9(5)
C15 C16 C17 C12 -0.6(5)
C13 C12 C17 C16 -0.3(4)
P1 C12 C17 C16 -179.0(2)
C22 N2 C18 C19 -0.9(4)
Ir N2 C18 C19 173.1(2)
C22 N2 C18 P2 -176.8(2)
Ir N2 C18 P2 -2.80(17)
C23 P2 C18 C19 -44.5(3)
C29 P2 C18 C19 69.1(3)
Ir P2 C18 C19 -172.7(3)
C23 P2 C18 N2 130.76(18)
C29 P2 C18 N2 -115.62(18)
Ir P2 C18 N2 2.62(16)
N2 C18 C19 C20 0.2(4)
P2 C18 C19 C20 174.6(2)
C18 C19 C20 C21 0.5(4)
C19 C20 C21 C22 -0.4(4)
C18 N2 C22 O2 -179.3(3)
Ir N2 C22 O2 9.3(4)
C18 N2 C22 C21 0.9(4)
Ir N2 C22 C21 -170.5(2)
C20 C21 C22 O2 179.9(3)
C20 C21 C22 N2 -0.3(4)
C29 P2 C23 C28 140.3(2)
C18 P2 C23 C28 -104.6(2)
Ir P2 C23 C28 -4.3(3)
C29 P2 C23 C24 -42.4(3)
C18 P2 C23 C24 72.6(3)
Ir P2 C23 C24 173.0(2)
C28 C23 C24 C25 0.3(5)
P2 C23 C24 C25 -176.9(3)
C23 C24 C25 C26 0.4(6)
C24 C25 C26 C27 -0.7(6)
C25 C26 C27 C28 0.3(5)
C24 C23 C28 C27 -0.8(4)
P2 C23 C28 C27 176.5(2)
C26 C27 C28 C23 0.5(5)
C23 P2 C29 C30 -39.5(3)
C18 P2 C29 C30 -155.4(2)
Ir P2 C29 C30 109.0(2)
C23 P2 C29 C34 147.7(2)
C18 P2 C29 C34 31.9(3)
Ir P2 C29 C34 -63.8(3)
C34 C29 C30 C31 -1.6(5)
P2 C29 C30 C31 -174.4(3)
C29 C30 C31 C32 0.1(5)
C30 C31 C32 C33 1.5(6)
C31 C32 C33 C34 -1.6(6)
C32 C33 C34 C29 0.1(6)
C30 C29 C34 C33 1.5(5)
P2 C29 C34 C33 174.3(3)
